data_7045606
loop_
_publ_author_name
'Fan, Xiao-Ying'
'Guo, Heng'
'Lv, Jing-Hua'
'Yu, Kai'
'Su, Zhan-Hua'
'Wang, Lu'
'Wang, Chun-Mei'
'Zhou, Bai-Bin'

_publ_section_title
;
 Efficient and robust photocatalysts based on
 {P<sub>2</sub>W<sub>18</sub>} modified by an Ag complex.
;
_journal_issue 12
_journal_name_full 'Dalton transactions (Cambridge, England : 2003)'
_journal_page_first 4273
_journal_page_last 4281
_journal_paper_doi 10.1039/c8dt00229k
_journal_volume 47
_journal_year 2018
_chemical_formula_moiety '2(C15 H21 Ag1.50 N6 O62 P2 W18), 2(C10 H12 N4), 2(C10 H14 N4)'
_chemical_formula_sum 'C70 H94 Ag3 N28 O124 P4 W36'
_chemical_formula_weight 10377.44
_space_group_crystal_system monoclinic
_space_group_IT_number 14
_space_group_name_Hall '-P 2yn'
_space_group_name_H-M_alt 'P 1 21/n 1'
_symmetry_space_group_name_Hall '-P 2yn'
_symmetry_space_group_name_H-M 'P 1 21/n 1'
_atom_sites_solution_hydrogens geom
_audit_creation_date 2018-01-30
_audit_creation_method
;
Olex2 1.2
(compiled 2017.01.04 svn.r3372 for OlexSys, GUI svn.r5292)
;
_audit_update_record
;
2018-02-05 deposited with the CCDC.
2018-02-12 downloaded from the CCDC.
;
_cell_angle_alpha 90
_cell_angle_beta 93.1300(10)
_cell_angle_gamma 90
_cell_formula_units_Z 2
_cell_length_a 14.7549(6)
_cell_length_b 25.9946(11)
_cell_length_c 21.5866(9)
_cell_measurement_reflns_used 9940
_cell_measurement_temperature 296(2)
_cell_measurement_theta_max 28.27
_cell_measurement_theta_min 2.32
_cell_volume 8267.1(6)
_computing_cell_refinement 'SAINT V8.18C (?, 2016)'
_computing_data_collection 'Bruker SMART'
_computing_data_reduction 'SAINT V8.18C (?, 2016)'
_computing_molecular_graphics 'Olex2 (Dolomanov et al., 2009)'
_computing_publication_material 'Olex2 (Dolomanov et al., 2009)'
_computing_structure_refinement 'XL (Sheldrick, 2008)'
_computing_structure_solution 'SHELXS-97 (Sheldrick, 1990)'
_diffrn_ambient_temperature 296.15
_diffrn_measured_fraction_theta_full 0.997
_diffrn_measured_fraction_theta_max 0.991
_diffrn_measurement_device_type 'CCD area detector'
_diffrn_measurement_method 'phi and omega scans'
_diffrn_radiation_monochromator graphite
_diffrn_radiation_type MoK\a
_diffrn_radiation_wavelength 0.71073
_diffrn_reflns_av_R_equivalents 0.0638
_diffrn_reflns_av_unetI/netI 0.0674
_diffrn_reflns_Laue_measured_fraction_full 0.997
_diffrn_reflns_Laue_measured_fraction_max 0.991
_diffrn_reflns_limit_h_max 19
_diffrn_reflns_limit_h_min -13
_diffrn_reflns_limit_k_max 34
_diffrn_reflns_limit_k_min -34
_diffrn_reflns_limit_l_max 28
_diffrn_reflns_limit_l_min -28
_diffrn_reflns_number 67279
_diffrn_reflns_point_group_measured_fraction_full 0.997
_diffrn_reflns_point_group_measured_fraction_max 0.991
_diffrn_reflns_theta_full 25.242
_diffrn_reflns_theta_max 28.302
_diffrn_reflns_theta_min 2.324
_diffrn_source 'fine-focus sealed tube'
_exptl_absorpt_coefficient_mu 25.425
_exptl_absorpt_correction_T_max 0.010
_exptl_absorpt_correction_T_min 0.006
_exptl_absorpt_correction_type multi-scan
_exptl_absorpt_process_details SADABS
_exptl_crystal_colour yellow
_exptl_crystal_colour_primary yellow
_exptl_crystal_density_diffrn 4.169
_exptl_crystal_density_method 'not measured'
_exptl_crystal_description block
_exptl_crystal_F_000 9134.0
_exptl_crystal_size_max 0.18
_exptl_crystal_size_mid 0.16
_exptl_crystal_size_min 0.12
_refine_diff_density_max 3.131
_refine_diff_density_min -3.362
_refine_diff_density_rms 0.441
_refine_ls_extinction_method none
_refine_ls_goodness_of_fit_ref 1.005
_refine_ls_hydrogen_treatment constr
_refine_ls_matrix_type full
_refine_ls_number_parameters 1198
_refine_ls_number_reflns 20357
_refine_ls_number_restraints 756
_refine_ls_restrained_S_all 7.581
_refine_ls_R_factor_all 0.0639
_refine_ls_R_factor_gt 0.0423
_refine_ls_shift/su_max 0.002
_refine_ls_shift/su_mean 0.000
_refine_ls_structure_factor_coef Fsqd
_refine_ls_weighting_details 'w=1/[\s^2^(Fo^2^)+(0.0430P)^2^+107.2370P] where P=(Fo^2^+2Fc^2^)/3'
_refine_ls_weighting_scheme calc
_refine_ls_wR_factor_gt 0.0927
_refine_ls_wR_factor_ref 0.1035
_reflns_Friedel_coverage 0.000
_reflns_number_gt 15611
_reflns_number_total 20547
_reflns_threshold_expression 'I > 2\s(I)'
_cod_data_source_file c8dt00229k2.cif
_cod_data_source_block 1_0m
_cod_depositor_comments 'Adding full bibliography for 7045606--7045607.cif.'
_cod_database_code 7045606
_shelx_shelxl_version_number 2014/7
_shelx_space_group_comment
;
The symmetry employed for this shelxl refinement is uniquely defined
by the following loop, which should always be used as a source of
symmetry information in preference to the above space-group names.
They are only intended as comments.
;
_exptl_absorpt_special_details
; 
 "SADABS v.2.10 (Bruker, 2003) was used for absorption correction. R(int) was 0.1009 before and 0.0638 after correction. The Ratio of minimum to maximum transmission is 0.6000. The \l/2 correction factor is 0.0015." 
;
_olex2_refinement_description
;
1. Fixed Uiso
 At 1.2 times of:
  All C(H) groups, All C(H,H) groups
2. Restrained distances
 O39-N11
 3.2 with sigma of 0.01
3. Rigid bond restraints
 C44, N14, C39
 with sigma for 1-2 distances of 0.01 and sigma for 1-3 distances of 0.02
 N1, C30, C34
 with sigma for 1-2 distances of 0.001 and sigma for 1-3 distances of 0.002
 C28, C36, N12
 with sigma for 1-2 distances of 0.001 and sigma for 1-3 distances of 0.002
 N9, C30
 with sigma for 1-2 distances of 0.001 and sigma for 1-3 distances of 0.002
 N5, C34
 with sigma for 1-2 distances of 0.001 and sigma for 1-3 distances of 0.002
 C25, C37
 with sigma for 1-2 distances of 0.001 and sigma for 1-3 distances of 0.002
 O61, W11
 with sigma for 1-2 distances of 0.001 and sigma for 1-3 distances of 0.002
 Ag2, N4, N5
 with sigma for 1-2 distances of 0.001 and sigma for 1-3 distances of 0.002
 C41, C43, C44, C45, C46, C47, C49, C50, C51, C52, C53, C8, C13, C14, C16, C17,
  C18, C20, C21, C22, C23, C25, C26, C27, C28, C10, C30, C31, C32, C33, C34,
 C35, C36, C37, C39
 with sigma for 1-2 distances of 0.001 and sigma for 1-3 distances of 0.002
4. Uiso/Uaniso restraints and constraints
C43 \\sim C44: within 3.8A with sigma of 0.001 and sigma for terminal atoms of
0.002
C28 \\sim C36 \\sim N12: within 2A with sigma of 0.001 and sigma for terminal
atoms of 0.002
N10 \\sim N14 \\sim N4 \\sim N1 \\sim N8 \\sim N5 \\sim N11 \\sim N6 \\sim N9
\\sim N7 \\sim N2 \\sim N3 \\sim N13 \\sim N12: within 3.8A with sigma of 0.001
and sigma for terminal atoms of 0.02
N9 \\sim C30: within 3.8A with sigma of 0.001 and sigma for terminal atoms of
0.002
N5 \\sim C34: within 3.8A with sigma of 0.001 and sigma for terminal atoms of
0.002
C25 \\sim C37: within 3.8A with sigma of 0.001 and sigma for terminal atoms of
0.002
O61 \\sim W11: within 3.8A with sigma of 0.001 and sigma for terminal atoms of
0.002
Ag2 \\sim N4 \\sim N5: within 3.8A with sigma of 0.001 and sigma for terminal
atoms of 0.002
C41 \\sim C43 \\sim C44 \\sim C45 \\sim C46 \\sim C47 \\sim C49 \\sim C50 \\sim
C51 \\sim C52 \\sim C53 \\sim C8 \\sim C13 \\sim C14 \\sim C16 \\sim C17 \\sim
C18 \\sim C20 \\sim C21 \\sim C22 \\sim C23 \\sim C25 \\sim C26 \\sim C27 \\sim
C28 \\sim C10 \\sim C30 \\sim C31 \\sim C32 \\sim C33 \\sim C34 \\sim C35 \\sim
C36 \\sim C37 \\sim C39: within 3.8A with sigma of 0.001 and sigma for terminal
atoms of 0.002
Uanis(O55) \\sim Ueq: with sigma of 0.001 and sigma for terminal atoms of 0.002
Uanis(O18) \\sim Ueq, Uanis(O34) \\sim Ueq, Uanis(O55) \\sim Ueq: with sigma of
0.01 and sigma for terminal atoms of 0.02
Uanis(C44) \\sim Ueq: with sigma of 0.001 and sigma for terminal atoms of 0.002
Uanis(C43) \\sim Ueq: with sigma of 0.001 and sigma for terminal atoms of 0.002
Uanis(C44) \\sim Ueq, Uanis(C43) \\sim Ueq: with sigma of 0.001 and sigma for
terminal atoms of 0.002
Uanis(C41) \\sim Ueq, Uanis(C30) \\sim Ueq: with sigma of 0.001 and sigma for
terminal atoms of 0.002
Uanis(N12) \\sim Ueq, Uanis(C28) \\sim Ueq, Uanis(C36) \\sim Ueq: with sigma of
0.001 and sigma for terminal atoms of 0.002
Uanis(N14) \\sim Ueq, Uanis(C44) \\sim Ueq, Uanis(C39) \\sim Ueq: with sigma of
0.001 and sigma for terminal atoms of 0.002
Uanis(O7) \\sim Ueq, Uanis(O61) \\sim Ueq: with sigma of 0.001 and sigma for
terminal atoms of 0.002
Uanis(O9) \\sim Ueq: with sigma of 0.001 and sigma for terminal atoms of 0.002
Uanis(O32) \\sim Ueq: with sigma of 0.001 and sigma for terminal atoms of 0.002
Uanis(N9) \\sim Ueq, Uanis(C30) \\sim Ueq: with sigma of 0.001 and sigma for
terminal atoms of 0.002
Uanis(N5) \\sim Ueq, Uanis(C34) \\sim Ueq: with sigma of 0.001 and sigma for
terminal atoms of 0.002
Uanis(C25) \\sim Ueq, Uanis(C37) \\sim Ueq: with sigma of 0.001 and sigma for
terminal atoms of 0.002
Uanis(Ag2) \\sim Ueq, Uanis(N4) \\sim Ueq, Uanis(N5) \\sim Ueq: with sigma of
0.001 and sigma for terminal atoms of 0.002
Uanis(O61) \\sim Ueq, Uanis(W11) \\sim Ueq: with sigma of 0.001 and sigma for
terminal atoms of 0.002
Uanis(P1) \\sim Ueq, Uanis(O4) \\sim Ueq: with sigma of 0.001 and sigma for
terminal atoms of 0.002
Uanis(O22) \\sim Ueq: with sigma of 0.001 and sigma for terminal atoms of 0.002
5. Others
 Fixed Sof: Ag1(0.5)
6.a Ternary CH refined with riding coordinates:
 C30(H30), C34(H34)
6.b Secondary CH2 refined with riding coordinates:
 C49(H49A,H49B), C50(H50A,H50B), C51(H51A,H51B), C52(H52A,H52B), C53(H53A,
 H53B), C17(H17A,H17B), C21(H21A,H21B), C23(H23A,H23B), C25(H25A,H25B),
 C26(H26A,H26B), C32(H32A,H32B), C33(H33A,H33B), C35(H35A,H35B), C37(H37A,H37B)
6.c Aromatic/amide H refined with riding coordinates:
 C41(H41), C43(H43), C45(H45), C46(H46), C47(H47), C8(H8), C13(H13), C14(H14),
 C16(H16), C18(H18), C20(H20), C22(H22), C27(H27), C28(H28), C10(H10), C31(H31),
  C36(H36)
;
_olex2_submission_special_instructions 'No special instructions were received'

loop_
_space_group_symop_operation_xyz
'x, y, z'
'-x+1/2, y+1/2, -z+1/2'
'-x, -y, -z'
'x-1/2, -y-1/2, z-1/2'

loop_
_atom_site_label
_atom_site_type_symbol
_atom_site_fract_x
_atom_site_fract_y
_atom_site_fract_z
_atom_site_U_iso_or_equiv
_atom_site_adp_type
_atom_site_occupancy
_atom_site_site_symmetry_order
_atom_site_calc_flag
_atom_site_refinement_flags_posn
_atom_site_refinement_flags_adp
_atom_site_refinement_flags_occupancy
C41 C 0.637(2) 0.5675(12) 0.4887(14) 0.108(5) Uani 1 1 d . U .
H41 H 0.6607 0.5768 0.4514 0.130 Uiso 1 1 calc R . .
N10 N 0.5678(18) 0.5930(9) 0.5118(11) 0.116(6) Uani 1 1 d . U .
C43 C 0.2477(17) 0.3663(9) 0.3505(11) 0.0786(17) Uani 1 1 d . U .
H43 H 0.2600 0.3831 0.3138 0.094 Uiso 1 1 calc R . .
C44 C 0.2813(17) 0.3235(9) 0.3713(11) 0.0786(17) Uani 1 1 d . U .
C45 C 0.616(2) 0.5273(11) 0.5743(14) 0.108(5) Uani 1 1 d . U .
H45 H 0.6225 0.5051 0.6080 0.130 Uiso 1 1 calc R . .
C46 C 0.554(2) 0.5639(11) 0.5677(13) 0.108(5) Uani 1 1 d . U .
H46 H 0.5088 0.5702 0.5949 0.130 Uiso 1 1 calc R . .
C47 C -0.0642(17) 0.2842(9) 0.4229(11) 0.0784(17) Uani 1 1 d . U .
H47 H -0.1041 0.3066 0.4410 0.094 Uiso 1 1 calc R . .
N14 N 0.2631(15) 0.3099(7) 0.4244(9) 0.083(3) Uani 1 1 d . U .
C49 C -0.0583(17) 0.3271(8) 0.3185(10) 0.0784(17) Uani 1 1 d . U .
H49A H -0.1164 0.3429 0.3255 0.094 Uiso 1 1 calc R . .
H49B H -0.0622 0.3109 0.2780 0.094 Uiso 1 1 calc R . .
C50 C 0.0173(17) 0.3686(8) 0.3209(10) 0.0785(17) Uani 1 1 d . U .
H50A H 0.0749 0.3520 0.3144 0.094 Uiso 1 1 calc R . .
H50B H 0.0052 0.3926 0.2870 0.094 Uiso 1 1 calc R . .
C51 C 0.0261(17) 0.3992(9) 0.3823(10) 0.0785(17) Uani 1 1 d . U .
H51A H -0.0187 0.4266 0.3808 0.094 Uiso 1 1 calc R . .
H51B H 0.0126 0.3765 0.4163 0.094 Uiso 1 1 calc R . .
C52 C 0.4843(11) 0.3600(5) 0.5168(6) 0.0337(7) Uani 1 1 d . U .
H52A H 0.4466 0.3416 0.5449 0.040 Uiso 1 1 calc R . .
H52B H 0.5010 0.3365 0.4844 0.040 Uiso 1 1 calc R . .
C53 C 0.1206(17) 0.4229(9) 0.3957(11) 0.0785(17) Uani 1 1 d . U .
H53A H 0.1326 0.4483 0.3643 0.094 Uiso 1 1 calc R . .
H53B H 0.1232 0.4398 0.4358 0.094 Uiso 1 1 calc R . .
N4 N 0.6105(8) 0.3905(4) 0.1795(5) 0.0270(5) Uani 1 1 d . U .
O61 O 0.8558(6) 0.5189(3) 0.4459(3) 0.0177(5) Uani 1 1 d . U .
O62 O 0.5245(7) 0.7035(3) 0.3303(4) 0.030(2) Uani 1 1 d . . .
O63 O 1.0394(6) 0.8360(3) 0.2241(4) 0.0223(18) Uani 1 1 d . . .
N1 N 0.6691(18) 0.5271(9) 0.5228(11) 0.116(6) Uani 1 1 d . U .
W1 W 1.01901(3) 0.70320(2) 0.08166(2) 0.01508(10) Uani 1 1 d . . .
W2 W 0.84730(3) 0.48426(2) 0.23750(2) 0.01477(10) Uani 1 1 d . . .
W3 W 0.80127(3) 0.54509(2) 0.10175(2) 0.01386(9) Uani 1 1 d . . .
W4 W 0.82844(3) 0.68692(2) 0.38003(2) 0.01747(10) Uani 1 1 d . . .
W5 W 0.76885(3) 0.68532(2) 0.09799(2) 0.01547(10) Uani 1 1 d . . .
W6 W 1.09802(3) 0.50384(2) 0.22146(2) 0.01594(10) Uani 1 1 d . . .
W7 W 1.24725(3) 0.64860(2) 0.11995(2) 0.01700(10) Uani 1 1 d . . .
W8 W 1.02596(3) 0.77067(2) 0.21531(2) 0.01478(10) Uani 1 1 d . . .
W9 W 1.05031(3) 0.56276(2) 0.08495(2) 0.01464(10) Uani 1 1 d . . .
W10 W 0.63446(3) 0.53839(2) 0.29638(2) 0.01769(10) Uani 1 1 d . . .
W11 W 0.85618(3) 0.55845(2) 0.38289(2) 0.01674(10) Uani 1 1 d . U .
W12 W 0.77553(3) 0.75110(2) 0.23148(2) 0.01558(10) Uani 1 1 d . . .
W13 W 1.07909(3) 0.70568(2) 0.36464(2) 0.01707(10) Uani 1 1 d . . .
W14 W 0.59184(3) 0.60162(2) 0.16073(2) 0.01649(10) Uani 1 1 d . . .
W15 W 0.60282(3) 0.66694(2) 0.29655(2) 0.01764(10) Uani 1 1 d . . .
W16 W 1.10530(3) 0.57731(2) 0.36753(2) 0.01664(10) Uani 1 1 d . . .
W17 W 1.29146(3) 0.59154(2) 0.26032(2) 0.01751(10) Uani 1 1 d . . .
W18 W 1.25882(3) 0.71946(2) 0.25252(2) 0.01853(10) Uani 1 1 d . . .
Ag2 Ag 0.64585(8) 0.39125(4) 0.27603(4) 0.0279(2) Uani 1 1 d . U .
P1 P 0.8058(2) 0.61780(10) 0.23945(12) 0.0094(5) Uani 1 1 d . U .
P2 P 1.07010(19) 0.63787(10) 0.22272(12) 0.0092(5) Uani 1 1 d . . .
Ag1 Ag 0.7304(2) 0.46671(11) 0.48696(15) 0.0599(8) Uani 0.5 1 d . . P
O2 O 0.6806(5) 0.5567(3) 0.1284(3) 0.0144(16) Uani 1 1 d . . .
O3 O 0.9566(6) 0.6897(3) 0.3828(4) 0.0202(18) Uani 1 1 d . . .
O4 O 0.7004(5) 0.6093(3) 0.2463(3) 0.0133(15) Uani 1 1 d . U .
O5 O 0.8257(6) 0.7310(3) 0.3105(4) 0.0192(17) Uani 1 1 d . . .
O6 O 0.9698(6) 0.4891(3) 0.2185(4) 0.0190(17) Uani 1 1 d . . .
O7 O 1.0104(6) 0.6315(3) 0.0694(3) 0.0153(16) Uani 1 1 d . U .
O8 O 0.6678(6) 0.7179(3) 0.2516(4) 0.0202(18) Uani 1 1 d . . .
O9 O 1.2190(6) 0.5905(3) 0.3304(4) 0.0212(18) Uani 1 1 d . U .
O10 O 1.1566(6) 0.7556(3) 0.2193(4) 0.0193(18) Uani 1 1 d . . .
O11 O 0.8916(6) 0.7052(3) 0.0922(3) 0.0180(17) Uani 1 1 d . . .
O12 O 0.7218(6) 0.4991(3) 0.2571(3) 0.0210(18) Uani 1 1 d . . .
O13 O 0.5770(5) 0.6001(3) 0.3266(3) 0.0166(17) Uani 1 1 d . . .
O14 O 1.2115(6) 0.5383(3) 0.2273(4) 0.0181(17) Uani 1 1 d . . .
O15 O 1.0212(5) 0.6831(3) 0.1896(3) 0.0125(15) Uani 1 1 d . . .
O16 O 0.6568(6) 0.6558(3) 0.1263(3) 0.0178(17) Uani 1 1 d . . .
O17 O 0.9299(6) 0.5440(3) 0.0962(3) 0.0165(17) Uani 1 1 d . . .
O18 O 1.1756(5) 0.6464(3) 0.2163(3) 0.0140(16) Uani 1 1 d . U .
O19 O 1.3289(5) 0.6593(3) 0.2783(4) 0.0183(17) Uani 1 1 d . . .
O20 O 0.8086(6) 0.4841(3) 0.1514(3) 0.0149(16) Uani 1 1 d . . .
O21 O 1.0453(5) 0.5865(3) 0.1919(3) 0.0137(16) Uani 1 1 d . . .
O22 O 0.8785(6) 0.5127(3) 0.3180(3) 0.0148(16) Uani 1 1 d . U .
O23 O 0.8165(5) 0.6675(3) 0.2029(3) 0.0130(15) Uani 1 1 d . . .
O24 O 1.0294(5) 0.7472(3) 0.2979(3) 0.0158(16) Uani 1 1 d . . .
O25 O 1.0552(5) 0.6376(3) 0.2921(3) 0.0141(16) Uani 1 1 d . . .
O26 O 0.7018(6) 0.6731(3) 0.3559(4) 0.0206(18) Uani 1 1 d . . .
O27 O 1.1707(6) 0.5931(3) 0.0978(4) 0.0200(18) Uani 1 1 d . . .
O28 O 0.5423(6) 0.6483(3) 0.2181(4) 0.0225(18) Uani 1 1 d . . .
O29 O 0.8493(5) 0.6220(3) 0.3049(3) 0.0150(16) Uani 1 1 d . . .
O30 O 1.1185(6) 0.6443(3) 0.4057(3) 0.0183(17) Uani 1 1 d . . .
O31 O 0.5670(6) 0.5478(3) 0.2195(4) 0.0199(18) Uani 1 1 d . . .
O32 O 0.8325(6) 0.6226(3) 0.4231(4) 0.0203(17) Uani 1 1 d . U .
O33 O 0.8409(5) 0.5710(3) 0.2050(3) 0.0137(16) Uani 1 1 d . . .
O34 O 1.0944(5) 0.5044(3) 0.1333(3) 0.0149(16) Uani 1 1 d . U .
O35 O 1.1926(6) 0.7110(3) 0.3252(4) 0.0200(18) Uani 1 1 d . . .
O36 O 1.0306(6) 0.7673(3) 0.1264(3) 0.0179(17) Uani 1 1 d . . .
O37 O 0.9001(6) 0.7664(3) 0.2105(3) 0.0167(17) Uani 1 1 d . . .
O38 O 0.7297(6) 0.5515(3) 0.3586(4) 0.0211(18) Uani 1 1 d . . .
O39 O 1.3145(6) 0.6029(3) 0.1739(4) 0.0201(18) Uani 1 1 d D . .
O40 O 1.2957(6) 0.7045(3) 0.1700(4) 0.0208(18) Uani 1 1 d . . .
O41 O 1.0826(6) 0.5282(3) 0.3045(3) 0.0156(16) Uani 1 1 d . . .
O42 O 0.9812(6) 0.5756(3) 0.3860(3) 0.0161(17) Uani 1 1 d . . .
O43 O 0.7462(6) 0.7463(3) 0.1441(3) 0.0181(17) Uani 1 1 d . . .
O44 O 0.8038(6) 0.6159(3) 0.0838(3) 0.0183(17) Uani 1 1 d . . .
O45 O 1.0179(6) 0.7264(3) 0.0081(4) 0.025(2) Uani 1 1 d . . .
O46 O 1.1476(6) 0.6922(3) 0.0950(3) 0.0199(18) Uani 1 1 d . . .
O47 O 0.8424(6) 0.4201(3) 0.2534(4) 0.026(2) Uani 1 1 d . . .
O48 O 0.8102(7) 0.7286(3) 0.4394(4) 0.027(2) Uani 1 1 d . . .
O50 O 1.1013(6) 0.7503(3) 0.4217(4) 0.026(2) Uani 1 1 d . . .
O51 O 1.0636(7) 0.5410(3) 0.0123(4) 0.028(2) Uani 1 1 d . . .
O52 O 0.7717(6) 0.5189(3) 0.0310(4) 0.025(2) Uani 1 1 d . . .
O53 O 0.7438(6) 0.8127(3) 0.2459(4) 0.0251(19) Uani 1 1 d . . .
O54 O 1.3157(6) 0.6529(3) 0.0589(4) 0.027(2) Uani 1 1 d . . .
O55 O 0.5017(6) 0.5946(3) 0.1079(4) 0.0261(19) Uani 1 1 d . U .
O56 O 0.7278(7) 0.7039(3) 0.0272(4) 0.028(2) Uani 1 1 d . . .
O57 O 1.1369(6) 0.4426(3) 0.2345(4) 0.025(2) Uani 1 1 d . . .
O58 O 1.3830(7) 0.5563(3) 0.2859(4) 0.032(2) Uani 1 1 d . . .
O59 O 1.3322(7) 0.7678(4) 0.2707(4) 0.032(2) Uani 1 1 d . . .
O60 O 0.5722(7) 0.4923(3) 0.3309(4) 0.032(2) Uani 1 1 d . . .
N8 N 0.5927(8) 0.4146(4) 0.0820(5) 0.0266(8) Uani 1 1 d . U .
C8 C 0.6149(12) 0.4290(6) 0.1397(7) 0.0430(9) Uani 1 1 d . U .
H8 H 0.6317 0.4623 0.1510 0.052 Uiso 1 1 calc R . .
N5 N 0.6812(8) 0.3822(4) 0.3717(5) 0.0302(5) Uani 1 1 d . U .
N11 N 0.3616(11) 0.4981(5) 0.1475(6) 0.047(3) Uani 1 1 d D U .
N6 N 0.3159(11) 0.4188(5) 0.1163(6) 0.047(3) Uani 1 1 d . U .
N9 N 0.6937(9) 0.3436(4) 0.4643(5) 0.0317(6) Uani 1 1 d . U .
C13 C 0.5753(12) 0.3634(6) 0.0848(7) 0.0430(9) Uani 1 1 d . U .
H13 H 0.5582 0.3423 0.0514 0.052 Uiso 1 1 calc R . .
C14 C 0.5868(12) 0.3487(6) 0.1433(7) 0.0430(9) Uani 1 1 d . U .
H14 H 0.5798 0.3153 0.1578 0.052 Uiso 1 1 calc R . .
N7 N -0.0476(10) 0.3432(5) 0.1123(6) 0.0457(11) Uani 1 1 d . U .
C16 C 0.6509(11) 0.3451(5) 0.4082(6) 0.0333(7) Uani 1 1 d . U .
H16 H 0.6045 0.3226 0.3957 0.040 Uiso 1 1 calc R . .
C17 C 0.5855(12) 0.4487(6) 0.0276(7) 0.0429(9) Uani 1 1 d . U .
H17A H 0.5876 0.4282 -0.0098 0.051 Uiso 1 1 calc R . .
H17B H 0.6371 0.4719 0.0290 0.051 Uiso 1 1 calc R . .
C18 C 0.2986(12) 0.4678(6) 0.1057(7) 0.0435(9) Uani 1 1 d . U .
H18 H 0.2550 0.4810 0.0773 0.052 Uiso 1 1 calc R . .
N2 N -0.0365(13) 0.2888(7) 0.3663(8) 0.079(4) Uani 1 1 d . U .
C20 C -0.1097(12) 0.3065(6) 0.1023(7) 0.0451(9) Uani 1 1 d . U .
H20 H -0.0994 0.2716 0.1093 0.054 Uiso 1 1 calc R . .
C21 C 0.2864(12) 0.3740(6) 0.0798(7) 0.0439(9) Uani 1 1 d . U .
H21A H 0.3380 0.3516 0.0745 0.053 Uiso 1 1 calc R . .
H21B H 0.2639 0.3853 0.0389 0.053 Uiso 1 1 calc R . .
C22 C 0.0217(17) 0.2481(9) 0.3594(11) 0.0783(17) Uani 1 1 d . U .
H22 H 0.0509 0.2403 0.3234 0.094 Uiso 1 1 calc R . .
C23 C 0.4997(12) 0.4796(6) 0.0251(7) 0.0430(9) Uani 1 1 d . U .
H23A H 0.4928 0.4959 0.0649 0.052 Uiso 1 1 calc R . .
H23B H 0.4483 0.4569 0.0169 0.052 Uiso 1 1 calc R . .
N3 N 0.1888(15) 0.3818(7) 0.3954(9) 0.082(3) Uani 1 1 d . U .
C25 C 0.6715(11) 0.3111(5) 0.5149(6) 0.0334(7) Uani 1 1 d . U .
H25A H 0.7262 0.2941 0.5312 0.040 Uiso 1 1 calc R . .
H25B H 0.6295 0.2847 0.4995 0.040 Uiso 1 1 calc R . .
C26 C 0.1147(12) 0.3618(6) 0.0957(7) 0.0447(9) Uani 1 1 d . U .
H26A H 0.1114 0.3985 0.1035 0.054 Uiso 1 1 calc R . .
H26B H 0.0990 0.3560 0.0521 0.054 Uiso 1 1 calc R . .
C27 C 0.3786(12) 0.4165(6) 0.1672(7) 0.0434(9) Uani 1 1 d . U .
H27 H 0.4032 0.3870 0.1856 0.052 Uiso 1 1 calc R . .
C28 C -0.1867(13) 0.3261(6) 0.0814(7) 0.0454(9) Uani 1 1 d . U .
H28 H -0.2400 0.3083 0.0709 0.054 Uiso 1 1 calc R . .
C10 C 0.3966(12) 0.4658(6) 0.1846(7) 0.0435(9) Uani 1 1 d . U .
H10 H 0.4312 0.4746 0.2203 0.052 Uiso 1 1 calc R . .
C30 C 0.7540(11) 0.3842(5) 0.4646(6) 0.0330(6) Uani 1 1 d . U .
H30 H 0.8160 0.3733 0.4767 0.040 Uiso 1 1 calc R . .
C31 C 0.0293(18) 0.2231(9) 0.4096(10) 0.0783(17) Uani 1 1 d . U .
H31 H 0.0673 0.1952 0.4179 0.094 Uiso 1 1 calc R . .
C32 C 0.0468(12) 0.3343(6) 0.1342(7) 0.0450(9) Uani 1 1 d . U .
H32A H 0.0590 0.2976 0.1334 0.054 Uiso 1 1 calc R . .
H32B H 0.0550 0.3457 0.1769 0.054 Uiso 1 1 calc R . .
C33 C 0.2109(12) 0.3433(6) 0.1107(7) 0.0442(9) Uani 1 1 d . U .
H33A H 0.2150 0.3076 0.0982 0.053 Uiso 1 1 calc R . .
H33B H 0.2227 0.3447 0.1553 0.053 Uiso 1 1 calc R . .
C34 C 0.7487(11) 0.4061(5) 0.4084(6) 0.0326(6) Uani 1 1 d . U .
H34 H 0.8070 0.4086 0.3890 0.039 Uiso 1 1 calc R . .
C35 C 0.5625(11) 0.3791(5) 0.5491(6) 0.0336(7) Uani 1 1 d . U .
H35A H 0.5445 0.3962 0.5864 0.040 Uiso 1 1 calc R . .
H35B H 0.5904 0.4046 0.5235 0.040 Uiso 1 1 calc R . .
C36 C -0.0874(12) 0.3889(6) 0.0972(7) 0.0453(9) Uani 1 1 d . U .
H36 H -0.0609 0.4213 0.0995 0.054 Uiso 1 1 calc R . .
C37 C 0.6297(11) 0.3399(5) 0.5664(6) 0.0336(7) Uani 1 1 d . U .
H37A H 0.6014 0.3150 0.5927 0.040 Uiso 1 1 calc R . .
H37B H 0.6782 0.3562 0.5913 0.040 Uiso 1 1 calc R . .
N13 N -0.0285(13) 0.2447(7) 0.4494(8) 0.080(4) Uani 1 1 d . U .
C39 C 0.1980(18) 0.3455(9) 0.4425(11) 0.0785(17) Uani 1 1 d . U .
N12 N -0.1738(10) 0.3773(5) 0.0781(6) 0.0458(10) Uani 1 1 d . U .
O64 O 1.1523(7) 0.5409(3) 0.4274(4) 0.029(2) Uani 1 1 d . . .

loop_
_atom_site_aniso_label
_atom_site_aniso_U_11
_atom_site_aniso_U_22
_atom_site_aniso_U_33
_atom_site_aniso_U_23
_atom_site_aniso_U_13
_atom_site_aniso_U_12
C41 0.109(5) 0.108(5) 0.108(5) 0.0000(10) 0.0063(11) -0.0002(10)
N10 0.134(14) 0.104(11) 0.117(11) -0.034(9) 0.089(10) -0.020(10)
C43 0.0784(18) 0.0785(18) 0.0787(18) 0.0001(7) 0.0043(7) 0.0001(7)
C44 0.0785(18) 0.0786(18) 0.0788(18) 0.0000(7) 0.0044(7) 0.0002(7)
C45 0.109(5) 0.108(5) 0.108(5) 0.0000(13) 0.0065(13) -0.0004(13)
C46 0.109(5) 0.108(5) 0.108(5) 0.0000(13) 0.0065(13) -0.0003(13)
C47 0.0782(19) 0.0782(19) 0.0787(18) 0.0002(9) 0.0043(9) 0.0003(9)
N14 0.083(3) 0.083(3) 0.083(3) -0.0004(10) 0.0042(10) 0.0006(10)
C49 0.0782(19) 0.0783(18) 0.0788(18) 0.0003(9) 0.0043(9) 0.0002(9)
C50 0.0783(18) 0.0784(18) 0.0788(18) 0.0002(8) 0.0043(8) 0.0002(8)
C51 0.0783(18) 0.0784(18) 0.0788(18) 0.0002(8) 0.0043(8) 0.0002(8)
C52 0.0338(9) 0.0341(9) 0.0331(9) 0.0001(7) 0.0014(7) -0.0009(7)
C53 0.0784(18) 0.0784(18) 0.0788(18) 0.0002(8) 0.0043(8) 0.0002(8)
N4 0.0295(9) 0.0269(8) 0.0243(7) 0.0018(7) -0.0005(7) 0.0000(7)
O61 0.0163(8) 0.0203(8) 0.0167(7) 0.0016(6) 0.0021(7) -0.0024(7)
O62 0.022(6) 0.039(5) 0.031(5) -0.012(4) 0.016(4) 0.000(4)
O63 0.015(5) 0.017(4) 0.035(5) 0.001(3) 0.004(4) 0.000(3)
N1 0.134(14) 0.104(11) 0.117(11) -0.034(9) 0.089(10) -0.020(10)
W1 0.0139(3) 0.0161(2) 0.01559(19) 0.00064(17) 0.00359(18) -0.00080(17)
W2 0.0110(2) 0.01306(19) 0.0204(2) 0.00005(17) 0.00252(18) -0.00225(16)
W3 0.0098(2) 0.0162(2) 0.01569(19) -0.00414(17) 0.00105(18) -0.00099(17)
W4 0.0139(3) 0.0226(2) 0.0162(2) -0.00580(18) 0.00314(19) -0.00199(18)
W5 0.0125(2) 0.0170(2) 0.0168(2) 0.00028(17) -0.00038(18) 0.00050(17)
W6 0.0100(2) 0.0143(2) 0.0236(2) -0.00183(17) 0.00122(19) 0.00047(17)
W7 0.0075(2) 0.0224(2) 0.0218(2) -0.00313(18) 0.00706(19) -0.00345(18)
W8 0.0112(2) 0.0133(2) 0.0202(2) -0.00162(17) 0.00336(18) -0.00216(17)
W9 0.0103(2) 0.0162(2) 0.0179(2) -0.00540(17) 0.00491(18) -0.00134(17)
W10 0.0086(2) 0.0207(2) 0.0243(2) -0.00024(18) 0.00646(19) -0.00524(18)
W11 0.0141(2) 0.0215(2) 0.01494(19) 0.00190(17) 0.00366(18) -0.00370(18)
W12 0.0114(2) 0.0136(2) 0.0220(2) -0.00303(17) 0.00293(19) -0.00011(17)
W13 0.0140(3) 0.0213(2) 0.0157(2) -0.00512(18) -0.00033(18) -0.00297(18)
W14 0.0050(2) 0.0232(2) 0.0213(2) -0.00515(18) 0.00035(18) -0.00149(17)
W15 0.0074(2) 0.0216(2) 0.0246(2) -0.00738(19) 0.00693(19) -0.00145(18)
W16 0.0117(2) 0.0227(2) 0.0153(2) 0.00134(17) -0.00092(18) -0.00137(18)
W17 0.0055(2) 0.0223(2) 0.0248(2) -0.00276(19) 0.00131(19) 0.00023(17)
W18 0.0074(2) 0.0202(2) 0.0282(2) -0.00737(19) 0.0030(2) -0.00490(17)
Ag2 0.0326(5) 0.0278(4) 0.0231(4) 0.0033(3) -0.0015(4) 0.0006(4)
P1 0.0075(9) 0.0107(8) 0.0102(8) -0.0010(7) 0.0020(7) -0.0009(7)
P2 0.0038(14) 0.0131(12) 0.0113(11) -0.0015(10) 0.0038(10) -0.0009(10)
Ag1 0.0484(19) 0.0545(16) 0.0778(19) 0.0023(14) 0.0136(16) 0.0066(13)
O2 0.010(4) 0.020(4) 0.014(3) 0.002(3) 0.005(3) -0.002(3)
O3 0.013(5) 0.023(4) 0.025(4) 0.000(3) 0.002(4) 0.001(3)
O4 0.0128(18) 0.0134(17) 0.0136(17) -0.0005(10) 0.0007(10) -0.0003(10)
O5 0.012(5) 0.020(4) 0.026(4) -0.003(3) 0.001(4) -0.003(3)
O6 0.014(5) 0.020(4) 0.024(4) 0.001(3) 0.003(4) 0.000(3)
O7 0.0148(18) 0.0153(18) 0.0156(18) -0.0005(10) 0.0008(10) -0.0006(10)
O8 0.014(5) 0.019(4) 0.029(4) -0.006(3) 0.005(4) 0.001(3)
O9 0.021(2) 0.0216(19) 0.0213(19) -0.0004(10) 0.0008(10) -0.0005(10)
O10 0.017(5) 0.014(4) 0.027(4) -0.006(3) 0.005(4) -0.001(3)
O11 0.020(5) 0.014(4) 0.021(4) 0.005(3) 0.002(4) 0.001(3)
O12 0.014(5) 0.030(4) 0.019(4) -0.003(3) 0.008(3) -0.014(4)
O13 0.007(4) 0.024(4) 0.020(4) -0.004(3) 0.008(3) -0.006(3)
O14 0.013(5) 0.016(4) 0.025(4) 0.000(3) 0.007(4) 0.004(3)
O15 0.006(4) 0.016(4) 0.015(3) 0.000(3) 0.003(3) -0.002(3)
O16 0.013(5) 0.026(4) 0.015(3) -0.002(3) 0.004(3) -0.002(3)
O17 0.010(4) 0.022(4) 0.019(4) -0.004(3) 0.007(3) 0.003(3)
O18 0.005(4) 0.018(3) 0.020(3) -0.005(3) 0.006(3) 0.000(3)
O19 0.004(4) 0.024(4) 0.026(4) -0.006(3) 0.000(3) -0.004(3)
O20 0.016(5) 0.009(3) 0.020(4) 0.001(3) 0.000(3) -0.006(3)
O21 0.007(4) 0.017(4) 0.018(4) -0.002(3) 0.007(3) -0.001(3)
O22 0.0144(18) 0.0149(17) 0.0151(17) 0.0002(10) 0.0011(10) 0.0000(10)
O23 0.006(4) 0.014(3) 0.019(4) 0.001(3) 0.000(3) -0.002(3)
O24 0.009(4) 0.019(4) 0.020(4) -0.004(3) 0.006(3) -0.002(3)
O25 0.005(4) 0.022(4) 0.016(3) -0.003(3) 0.001(3) -0.005(3)
O26 0.011(5) 0.025(4) 0.026(4) -0.008(3) 0.006(4) -0.003(3)
O27 0.014(5) 0.019(4) 0.027(4) -0.004(3) 0.006(4) 0.001(3)
O28 0.008(4) 0.029(4) 0.031(4) -0.010(4) -0.001(4) -0.003(3)
O29 0.010(4) 0.021(4) 0.014(3) -0.002(3) 0.003(3) -0.001(3)
O30 0.009(4) 0.029(4) 0.017(4) 0.000(3) 0.000(3) 0.000(3)
O31 0.010(4) 0.024(4) 0.027(4) -0.005(3) 0.003(4) -0.005(3)
O32 0.020(2) 0.0210(19) 0.0200(19) -0.0005(10) 0.0017(10) -0.0007(10)
O33 0.010(4) 0.013(4) 0.018(4) -0.004(3) -0.001(3) 0.001(3)
O34 0.002(4) 0.018(3) 0.024(4) -0.003(3) 0.002(3) 0.001(3)
O35 0.014(5) 0.023(4) 0.023(4) -0.004(3) -0.002(4) 0.003(3)
O36 0.012(5) 0.019(4) 0.023(4) 0.000(3) 0.008(3) -0.003(3)
O37 0.019(5) 0.013(4) 0.019(4) -0.003(3) 0.002(3) -0.005(3)
O38 0.014(5) 0.027(4) 0.022(4) -0.008(3) 0.003(4) -0.011(3)
O39 0.012(5) 0.024(4) 0.025(4) -0.007(3) 0.005(4) 0.000(3)
O40 0.011(5) 0.024(4) 0.029(4) -0.003(3) 0.009(4) -0.009(3)
O41 0.013(4) 0.015(4) 0.020(4) -0.003(3) 0.002(3) -0.004(3)
O42 0.018(5) 0.018(4) 0.012(3) -0.002(3) -0.002(3) -0.003(3)
O43 0.014(5) 0.019(4) 0.021(4) -0.002(3) -0.003(3) 0.008(3)
O44 0.013(5) 0.020(4) 0.022(4) -0.002(3) -0.002(3) 0.001(3)
O45 0.015(5) 0.042(5) 0.020(4) 0.001(4) 0.005(4) 0.000(4)
O46 0.016(5) 0.023(4) 0.021(4) -0.008(3) 0.003(4) 0.005(3)
O47 0.024(5) 0.022(4) 0.031(4) 0.002(4) 0.002(4) -0.009(4)
O48 0.026(6) 0.032(5) 0.024(4) -0.006(4) 0.000(4) 0.003(4)
O50 0.024(6) 0.036(5) 0.018(4) -0.011(4) -0.005(4) -0.004(4)
O51 0.033(6) 0.028(5) 0.024(4) -0.012(4) 0.017(4) -0.009(4)
O52 0.016(5) 0.035(5) 0.025(4) -0.010(4) 0.004(4) -0.002(4)
O53 0.016(5) 0.019(4) 0.040(5) -0.005(4) 0.005(4) 0.001(3)
O54 0.010(5) 0.035(5) 0.035(5) -0.007(4) 0.004(4) -0.004(4)
O55 0.023(3) 0.028(2) 0.028(2) -0.0022(18) 0.0006(18) 0.0005(18)
O56 0.025(6) 0.035(5) 0.023(4) 0.003(4) -0.002(4) -0.004(4)
O57 0.018(5) 0.021(4) 0.037(5) 0.001(4) 0.000(4) 0.006(4)
O58 0.020(6) 0.034(5) 0.041(5) -0.007(4) 0.001(4) -0.003(4)
O59 0.020(6) 0.038(5) 0.036(5) 0.001(4) 0.002(4) -0.011(4)
O60 0.018(5) 0.033(5) 0.045(5) 0.002(4) 0.007(4) -0.008(4)
N8 0.0293(13) 0.0265(13) 0.0239(12) 0.0019(12) -0.0008(12) -0.0003(12)
C8 0.0438(14) 0.0425(13) 0.0427(13) 0.0007(11) 0.0023(11) 0.0002(11)
N5 0.0322(7) 0.0308(7) 0.0275(6) 0.0014(6) 0.0002(6) 0.0000(6)
N11 0.069(8) 0.036(5) 0.040(5) -0.009(4) 0.030(5) 0.003(5)
N6 0.069(8) 0.036(5) 0.039(5) -0.009(4) 0.030(5) 0.003(5)
N9 0.0325(8) 0.0321(8) 0.0305(8) 0.0006(7) 0.0011(7) -0.0002(6)
C13 0.0438(14) 0.0425(13) 0.0426(13) 0.0007(11) 0.0023(12) 0.0002(11)
C14 0.0438(14) 0.0425(14) 0.0427(13) 0.0008(12) 0.0023(12) 0.0002(12)
N7 0.0455(15) 0.0457(15) 0.0458(15) 0.0003(12) 0.0022(12) 0.0006(12)
C16 0.0335(8) 0.0337(8) 0.0326(8) 0.0001(6) 0.0012(6) -0.0009(6)
C17 0.0437(14) 0.0424(14) 0.0425(14) 0.0008(12) 0.0023(12) 0.0002(12)
C18 0.0442(13) 0.0432(13) 0.0433(13) 0.0007(10) 0.0024(11) 0.0003(10)
N2 0.070(9) 0.087(9) 0.079(8) 0.039(7) -0.014(7) -0.029(7)
C20 0.0452(12) 0.0449(11) 0.0452(11) 0.0005(8) 0.0024(8) 0.0002(8)
C21 0.0444(13) 0.0435(12) 0.0437(12) 0.0005(10) 0.0023(10) 0.0002(10)
C22 0.0781(19) 0.0782(19) 0.0787(19) 0.0003(10) 0.0043(10) 0.0003(10)
C23 0.0438(14) 0.0425(13) 0.0426(13) 0.0008(12) 0.0023(12) 0.0002(12)
N3 0.082(4) 0.082(4) 0.082(4) -0.0007(14) 0.0042(15) 0.0008(14)
C25 0.0336(8) 0.0337(8) 0.0327(8) 0.0001(6) 0.0013(6) -0.0008(6)
C26 0.0449(12) 0.0445(11) 0.0447(11) 0.0005(8) 0.0023(8) 0.0002(8)
C27 0.0441(13) 0.0430(12) 0.0432(12) 0.0007(10) 0.0023(10) 0.0002(10)
C28 0.0453(11) 0.0453(11) 0.0455(11) 0.0004(7) 0.0024(7) 0.0002(7)
C10 0.0442(13) 0.0431(13) 0.0433(13) 0.0006(11) 0.0023(11) 0.0002(11)
C30 0.0333(8) 0.0334(8) 0.0323(8) 0.0002(5) 0.0012(5) -0.0008(5)
C31 0.0780(19) 0.0781(19) 0.0786(19) 0.0003(10) 0.0044(11) 0.0003(10)
C32 0.0450(12) 0.0448(11) 0.0451(11) 0.0005(8) 0.0024(8) 0.0002(8)
C33 0.0446(12) 0.0438(12) 0.0440(12) 0.0007(9) 0.0024(9) 0.0001(9)
C34 0.0330(8) 0.0329(8) 0.0317(7) 0.0001(6) 0.0008(6) -0.0008(6)
C35 0.0338(9) 0.0340(9) 0.0329(9) 0.0000(7) 0.0014(7) -0.0009(6)
C36 0.0453(11) 0.0451(11) 0.0454(11) 0.0003(7) 0.0024(7) 0.0002(7)
C37 0.0337(8) 0.0339(8) 0.0329(8) 0.0001(6) 0.0014(6) -0.0008(6)
N13 0.071(9) 0.088(9) 0.079(8) 0.039(7) -0.014(7) -0.029(7)
C39 0.0784(18) 0.0784(18) 0.0787(18) 0.0001(7) 0.0043(7) 0.0002(7)
N12 0.0456(11) 0.0457(11) 0.0460(11) 0.0003(7) 0.0024(7) 0.0004(7)
O64 0.025(6) 0.035(5) 0.027(4) 0.008(4) 0.004(4) 0.000(4)

loop_
_atom_type_symbol
_atom_type_description
_atom_type_scat_dispersion_real
_atom_type_scat_dispersion_imag
_atom_type_scat_source
C C 0.0033 0.0016 'International Tables Vol C Tables 4.2.6.8 and 6.1.1.4'
H H 0.0000 0.0000 'International Tables Vol C Tables 4.2.6.8 and 6.1.1.4'
N N 0.0061 0.0033 'International Tables Vol C Tables 4.2.6.8 and 6.1.1.4'
O O 0.0106 0.0060 'International Tables Vol C Tables 4.2.6.8 and 6.1.1.4'
P P 0.1023 0.0942 'International Tables Vol C Tables 4.2.6.8 and 6.1.1.4'
Ag Ag -0.8971 1.1015 'International Tables Vol C Tables 4.2.6.8 and 6.1.1.4'
W W -0.8490 6.8722 'International Tables Vol C Tables 4.2.6.8 and 6.1.1.4'

loop_
_geom_angle_atom_site_label_1
_geom_angle_atom_site_label_2
_geom_angle_atom_site_label_3
_geom_angle
_geom_angle_site_symmetry_1
_geom_angle_site_symmetry_3
N10 C41 N1 116(3) . .
C41 N10 C46 101(3) . .
C41 N10 C52 128(2) . 3_666
C46 N10 C52 131(2) . 3_666
C44 C43 N3 104(2) . .
N14 C44 C43 118(2) . .
C46 C45 N1 109(3) . .
C45 C46 N10 110(3) . .
N13 C47 N2 110(2) . .
C44 N14 C39 105(2) . .
N2 C49 C50 108.8(19) . .
C51 C50 C49 114.4(19) . .
C53 C51 C50 113.6(19) . .
C35 C52 N10 107.1(14) . 3_666
N3 C53 C51 108.9(19) . .
C8 N4 Ag2 127.8(10) . .
C8 N4 C14 104.5(12) . .
C14 N4 Ag2 127.3(9) . .
W11 O61 Ag1 130.2(4) . .
C41 N1 C45 103(3) . .
C41 N1 Ag1 123.7(19) . .
C45 N1 Ag1 127(2) . .
O7 W1 O11 89.1(3) . .
O7 W1 O15 85.3(3) . .
O7 W1 O36 158.1(3) . .
O7 W1 O46 86.1(3) . .
O11 W1 O15 81.4(3) . .
O11 W1 O36 88.7(3) . .
O11 W1 O46 163.0(3) . .
O36 W1 O15 72.8(3) . .
O45 W1 O7 102.9(4) . .
O45 W1 O11 98.2(4) . .
O45 W1 O15 171.8(3) . .
O45 W1 O36 99.0(4) . .
O45 W1 O46 98.7(4) . .
O46 W1 O15 82.0(3) . .
O46 W1 O36 89.6(3) . .
O6 W2 O12 164.8(3) . .
O6 W2 O20 91.6(3) . .
O6 W2 O22 89.2(3) . .
O6 W2 O33 83.9(3) . .
O12 W2 O33 81.6(3) . .
O20 W2 O12 88.5(3) . .
O20 W2 O22 157.4(3) . .
O20 W2 O33 73.1(3) . .
O22 W2 O12 85.0(3) . .
O22 W2 O33 84.5(3) . .
O47 W2 O6 99.3(4) . .
O47 W2 O12 95.6(4) . .
O47 W2 O20 100.4(3) . .
O47 W2 O22 101.8(4) . .
O47 W2 O33 172.9(3) . .
O2 W3 O33 81.9(3) . .
O17 W3 O2 163.9(3) . .
O17 W3 O20 89.8(3) . .
O17 W3 O33 82.4(3) . .
O20 W3 O2 89.3(3) . .
O20 W3 O33 72.9(3) . .
O44 W3 O2 86.4(3) . .
O44 W3 O17 88.3(3) . .
O44 W3 O20 157.7(3) . .
O44 W3 O33 84.8(3) . .
O52 W3 O2 97.7(4) . .
O52 W3 O17 98.3(4) . .
O52 W3 O20 100.0(4) . .
O52 W3 O33 172.9(3) . .
O52 W3 O44 102.3(4) . .
O3 W4 O26 163.7(3) . .
O3 W4 O29 83.2(3) . .
O3 W4 O32 90.8(4) . .
O5 W4 O3 88.8(3) . .
O5 W4 O26 85.4(3) . .
O5 W4 O29 83.5(3) . .
O5 W4 O32 156.4(3) . .
O26 W4 O29 81.0(3) . .
O32 W4 O26 88.4(4) . .
O32 W4 O29 73.0(3) . .
O48 W4 O3 98.6(4) . .
O48 W4 O5 102.3(4) . .
O48 W4 O26 97.5(4) . .
O48 W4 O29 173.9(3) . .
O48 W4 O32 101.0(4) . .
O11 W5 O16 163.3(3) . .
O11 W5 O23 83.2(3) . .
O11 W5 O43 90.2(3) . .
O11 W5 O44 88.8(3) . .
O16 W5 O23 80.6(3) . .
O43 W5 O16 89.3(3) . .
O43 W5 O23 73.5(3) . .
O44 W5 O16 85.4(3) . .
O44 W5 O23 84.3(3) . .
O44 W5 O43 157.8(3) . .
O56 W5 O11 99.2(4) . .
O56 W5 O16 97.4(4) . .
O56 W5 O23 173.1(4) . .
O56 W5 O43 99.9(4) . .
O56 W5 O44 102.2(4) . .
O6 W6 O21 82.1(3) . .
O14 W6 O6 163.1(3) . .
O14 W6 O21 82.2(3) . .
O14 W6 O34 92.2(3) . .
O14 W6 O41 86.1(3) . .
O34 W6 O6 89.7(3) . .
O34 W6 O21 74.5(3) . .
O34 W6 O41 158.6(3) . .
O41 W6 O6 86.0(3) . .
O41 W6 O21 84.2(3) . .
O57 W6 O6 98.1(4) . .
O57 W6 O14 98.2(4) . .
O57 W6 O21 173.8(3) . .
O57 W6 O34 99.4(4) . .
O57 W6 O41 102.0(4) . .
O27 W7 O18 85.1(3) . .
O27 W7 O39 87.9(3) . .
O27 W7 O40 157.3(3) . .
O27 W7 O46 86.6(4) . .
O39 W7 O18 72.1(3) . .
O40 W7 O18 72.4(3) . .
O40 W7 O39 87.9(3) . .
O46 W7 O18 83.6(3) . .
O46 W7 O39 155.5(3) . .
O46 W7 O40 88.1(4) . .
O54 W7 O18 169.7(3) . .
O54 W7 O27 103.1(4) . .
O54 W7 O39 101.7(4) . .
O54 W7 O40 99.6(4) . .
O54 W7 O46 102.8(4) . .
O63 W8 O10 94.9(4) . .
O63 W8 O15 171.0(3) . .
O63 W8 O24 102.6(4) . .
O63 W8 O36 98.3(4) . .
O63 W8 O37 100.0(4) . .
O10 W8 O15 80.4(3) . .
O24 W8 O10 85.3(3) . .
O24 W8 O15 84.7(3) . .
O24 W8 O36 158.2(3) . .
O36 W8 O10 86.9(3) . .
O36 W8 O15 73.9(3) . .
O37 W8 O10 165.1(3) . .
O37 W8 O15 84.9(3) . .
O37 W8 O24 90.5(3) . .
O37 W8 O36 91.8(3) . .
O7 W9 O21 84.4(3) . .
O7 W9 O27 85.2(3) . .
O7 W9 O34 157.2(3) . .
O17 W9 O7 88.9(3) . .
O17 W9 O21 82.1(3) . .
O17 W9 O27 162.1(3) . .
O17 W9 O34 91.1(3) . .
O27 W9 O21 80.5(3) . .
O34 W9 O21 73.1(3) . .
O34 W9 O27 87.9(3) . .
O51 W9 O7 101.6(4) . .
O51 W9 O17 101.1(4) . .
O51 W9 O21 173.2(4) . .
O51 W9 O27 96.7(4) . .
O51 W9 O34 100.7(4) . .
O12 W10 O4 84.7(3) . .
O12 W10 O13 157.1(3) . .
O12 W10 O31 90.8(3) . .
O12 W10 O38 85.4(4) . .
O13 W10 O4 73.1(3) . .
O31 W10 O4 73.1(3) . .
O31 W10 O13 88.2(3) . .
O31 W10 O38 156.1(3) . .
O38 W10 O4 83.0(3) . .
O38 W10 O13 86.3(3) . .
O60 W10 O4 171.5(4) . .
O60 W10 O12 102.4(4) . .
O60 W10 O13 100.3(4) . .
O60 W10 O31 101.7(4) . .
O60 W10 O38 102.1(4) . .
O61 W11 O22 102.8(3) . .
O61 W11 O29 172.1(3) . .
O61 W11 O32 98.9(3) . .
O61 W11 O38 96.7(4) . .
O61 W11 O42 99.2(4) . .
O22 W11 O29 85.0(3) . .
O22 W11 O32 158.3(3) . .
O22 W11 O38 86.8(3) . .
O22 W11 O42 88.0(3) . .
O32 W11 O29 73.3(3) . .
O38 W11 O29 82.4(3) . .
O38 W11 O32 90.4(4) . .
O42 W11 O29 82.2(3) . .
O42 W11 O32 88.8(3) . .
O42 W11 O38 164.1(3) . .
O5 W12 O23 83.6(3) . .
O5 W12 O37 86.5(3) . .
O5 W12 O43 157.5(3) . .
O8 W12 O5 87.7(3) . .
O8 W12 O23 82.4(3) . .
O8 W12 O37 164.3(3) . .
O8 W12 O43 92.8(4) . .
O37 W12 O23 82.4(3) . .
O43 W12 O23 74.3(3) . .
O43 W12 O37 87.1(3) . .
O53 W12 O5 101.1(4) . .
O53 W12 O8 98.4(4) . .
O53 W12 O23 175.3(3) . .
O53 W12 O37 97.0(4) . .
O53 W12 O43 101.1(4) . .
O3 W13 O25 82.3(3) . .
O3 W13 O35 163.7(3) . .
O24 W13 O3 87.1(3) . .
O24 W13 O25 83.5(3) . .
O24 W13 O35 86.2(3) . .
O30 W13 O3 89.5(3) . .
O30 W13 O24 156.9(3) . .
O30 W13 O25 73.3(3) . .
O30 W13 O35 90.9(3) . .
O35 W13 O25 82.2(3) . .
O50 W13 O3 98.4(4) . .
O50 W13 O24 102.1(4) . .
O50 W13 O25 174.3(4) . .
O50 W13 O30 101.0(4) . .
O50 W13 O35 97.6(4) . .
O2 W14 O4 83.7(3) . .
O2 W14 O31 87.5(3) . .
O16 W14 O2 86.5(3) . .
O16 W14 O4 84.7(3) . .
O16 W14 O28 90.1(3) . .
O16 W14 O31 156.8(3) . .
O28 W14 O2 156.7(3) . .
O28 W14 O4 73.1(3) . .
O28 W14 O31 86.6(4) . .
O31 W14 O4 72.3(3) . .
O55 W14 O2 102.3(4) . .
O55 W14 O4 171.0(4) . .
O55 W14 O16 102.2(4) . .
O55 W14 O28 100.9(4) . .
O55 W14 O31 101.0(4) . .
O62 W15 O4 173.9(4) . .
O62 W15 O8 101.6(4) . .
O62 W15 O13 102.3(4) . .
O62 W15 O26 100.5(4) . .
O62 W15 O28 102.9(4) . .
O8 W15 O4 82.7(3) . .
O8 W15 O28 87.1(3) . .
O13 W15 O4 73.6(3) . .
O13 W15 O8 156.1(3) . .
O13 W15 O28 88.7(3) . .
O26 W15 O4 84.1(3) . .
O26 W15 O8 84.1(4) . .
O26 W15 O13 90.4(3) . .
O26 W15 O28 156.2(3) . .
O28 W15 O4 72.8(3) . .
O9 W16 O25 80.9(3) . .
O9 W16 O30 86.9(3) . .
O30 W16 O25 73.4(3) . .
O41 W16 O9 86.9(3) . .
O41 W16 O25 85.2(3) . .
O41 W16 O30 158.4(3) . .
O41 W16 O42 90.0(3) . .
O42 W16 O9 164.5(3) . .
O42 W16 O25 83.7(3) . .
O42 W16 O30 90.4(3) . .
O64 W16 O9 95.0(4) . .
O64 W16 O25 171.0(4) . .
O64 W16 O30 98.5(4) . .
O64 W16 O41 102.6(4) . .
O64 W16 O42 100.6(4) . .
O9 W17 O14 85.7(3) . .
O9 W17 O18 84.5(3) . .
O9 W17 O39 154.9(4) . .
O14 W17 O18 82.6(3) . .
O14 W17 O39 83.6(3) . .
O19 W17 O9 91.2(3) . .
O19 W17 O14 156.2(3) . .
O19 W17 O18 73.6(3) . .
O19 W17 O39 89.5(3) . .
O39 W17 O18 71.6(3) . .
O58 W17 O9 101.9(4) . .
O58 W17 O14 101.1(4) . .
O58 W17 O18 172.8(4) . .
O58 W17 O19 102.6(4) . .
O58 W17 O39 102.5(4) . .
O10 W18 O18 83.4(3) . .
O10 W18 O19 156.0(3) . .
O10 W18 O35 86.3(4) . .
O10 W18 O40 90.5(4) . .
O19 W18 O18 73.0(3) . .
O35 W18 O18 84.3(3) . .
O35 W18 O19 87.7(3) . .
O35 W18 O40 156.9(3) . .
O40 W18 O18 72.6(3) . .
O40 W18 O19 86.0(3) . .
O59 W18 O10 102.0(4) . .
O59 W18 O18 170.2(4) . .
O59 W18 O19 102.0(4) . .
O59 W18 O35 104.2(4) . .
O59 W18 O40 98.8(4) . .
N5 Ag2 N4 173.1(4) . .
O23 P1 O4 107.3(4) . .
O23 P1 O33 112.0(4) . .
O29 P1 O4 106.8(4) . .
O29 P1 O23 111.6(4) . .
O29 P1 O33 111.7(4) . .
O33 P1 O4 107.1(4) . .
O15 P2 O18 106.9(4) . .
O21 P2 O15 111.8(4) . .
O21 P2 O18 107.3(4) . .
O25 P2 O15 111.8(4) . .
O25 P2 O18 106.3(4) . .
O25 P2 O21 112.3(4) . .
N1 Ag1 O61 94.1(7) . .
N1 Ag1 C30 157.3(7) . .
N1 Ag1 C34 152.3(9) . .
N1 Ag1 O64 95.0(9) . 3_766
C30 Ag1 O61 108.6(4) . .
C30 Ag1 C34 33.9(5) . .
C30 Ag1 O64 88.5(4) . 3_766
C34 Ag1 O61 89.5(4) . .
C34 Ag1 O64 112.6(4) . 3_766
O64 Ag1 O61 78.9(3) 3_766 .
W14 O2 W3 150.1(4) . .
W4 O3 W13 162.9(5) . .
W10 O4 W14 90.8(3) . .
W10 O4 W15 90.5(3) . .
W15 O4 W14 90.5(3) . .
P1 O4 W10 125.4(4) . .
P1 O4 W14 124.0(4) . .
P1 O4 W15 125.1(4) . .
W4 O5 W12 150.9(5) . .
W2 O6 W6 163.7(5) . .
W1 O7 W9 152.2(5) . .
W12 O8 W15 151.8(5) . .
W17 O9 W16 150.8(5) . .
W18 O10 W8 151.5(5) . .
W5 O11 W1 162.4(4) . .
W10 O12 W2 151.8(4) . .
W15 O13 W10 122.8(4) . .
W6 O14 W17 152.0(4) . .
W8 O15 W1 91.0(2) . .
P2 O15 W1 127.0(4) . .
P2 O15 W8 128.8(4) . .
W14 O16 W5 151.4(5) . .
W9 O17 W3 163.5(5) . .
W17 O18 W7 91.1(3) . .
W18 O18 W7 91.3(3) . .
W18 O18 W17 90.0(3) . .
P2 O18 W7 124.3(4) . .
P2 O18 W17 124.6(4) . .
P2 O18 W18 125.2(4) . .
W17 O19 W18 123.4(4) . .
W3 O20 W2 123.1(4) . .
W6 O21 W9 89.9(2) . .
P2 O21 W6 127.6(4) . .
P2 O21 W9 128.7(4) . .
W11 O22 W2 150.9(5) . .
W12 O23 W5 90.2(2) . .
P1 O23 W5 128.5(4) . .
P1 O23 W12 127.7(4) . .
W8 O24 W13 152.3(4) . .
W16 O25 W13 90.6(2) . .
P2 O25 W13 128.3(4) . .
P2 O25 W16 128.8(4) . .
W15 O26 W4 152.8(5) . .
W7 O27 W9 151.4(5) . .
W14 O28 W15 123.6(5) . .
W11 O29 W4 90.7(2) . .
P1 O29 W4 128.3(4) . .
P1 O29 W11 127.8(4) . .
W13 O30 W16 122.4(4) . .
W10 O31 W14 123.8(4) . .
W4 O32 W11 122.8(4) . .
W2 O33 W3 90.6(2) . .
P1 O33 W2 128.6(4) . .
P1 O33 W3 127.5(4) . .
W6 O34 W9 122.5(4) . .
W18 O35 W13 150.4(5) . .
W8 O36 W1 122.0(4) . .
W8 O37 W12 161.4(4) . .
W11 O38 W10 150.6(5) . .
W7 O39 W17 124.8(4) . .
W7 O40 W18 123.7(4) . .
W16 O41 W6 150.4(4) . .
W16 O42 W11 161.3(4) . .
W5 O43 W12 122.0(4) . .
W3 O44 W5 152.1(5) . .
W7 O46 W1 150.2(5) . .
C8 N8 C13 105.8(12) . .
C8 N8 C17 125.7(12) . .
C13 N8 C17 128.5(12) . .
N4 C8 N8 112.3(13) . .
C16 N5 Ag2 125.6(10) . .
C16 N5 C34 103.9(11) . .
C34 N5 Ag2 129.8(9) . .
C18 N11 C10 104.8(13) . .
C18 N6 C21 128.9(15) . .
C18 N6 C27 106.9(13) . .
C27 N6 C21 123.8(13) . .
C16 N9 C25 126.2(13) . .
C16 N9 C30 104.8(11) . .
C30 N9 C25 128.5(12) . .
C14 C13 N8 108.2(14) . .
C13 C14 N4 109.2(14) . .
C20 N7 C32 124.8(14) . .
C20 N7 C36 107.7(15) . .
C36 N7 C32 127.5(14) . .
N5 C16 N9 113.4(13) . .
N8 C17 C23 112.1(13) . .
N6 C18 N11 107.4(14) . .
C47 N2 C49 131(2) . .
C47 N2 C22 105.0(19) . .
C22 N2 C49 124(2) . .
C28 C20 N7 110.7(16) . .
N6 C21 C33 112.2(13) . .
C31 C22 N2 109(2) . .
C17 C23 C23 111.3(17) . 3_665
C43 N3 C53 132(2) . .
C39 N3 C43 106(2) . .
C39 N3 C53 122(2) . .
N9 C25 C37 113.0(11) . .
C32 C26 C33 111.9(13) . .
C10 C27 N6 106.8(14) . .
C20 C28 N12 106.4(17) . .
N11 C10 C27 112.8(16) . .
N9 C30 Ag1 128.9(11) . .
C34 C30 Ag1 77.5(9) . .
C34 C30 N9 108.5(13) . .
C22 C31 N13 108(2) . .
N7 C32 C26 113.2(13) . .
C26 C33 C21 115.5(13) . .
N5 C34 Ag1 127.5(11) . .
C30 C34 Ag1 68.6(8) . .
C30 C34 N5 109.3(13) . .
C52 C35 C37 114.2(13) . .
N12 C36 N7 105.5(14) . .
C35 C37 C25 117.4(12) . .
C47 N13 C31 107.7(19) . .
N3 C39 N14 107(2) . .
C28 N12 C36 109.7(15) . .
W16 O64 Ag1 147.7(5) . 3_766

loop_
_geom_bond_atom_site_label_1
_geom_bond_atom_site_label_2
_geom_bond_distance
_geom_bond_site_symmetry_2
C41 N10 1.33(3) .
C41 N1 1.35(3) .
N10 C46 1.45(3) .
N10 C52 1.55(3) 3_666
C43 C44 1.29(3) .
C43 N3 1.40(3) .
C44 N14 1.24(3) .
C45 C46 1.32(4) .
C45 N1 1.40(3) .
C47 N2 1.31(3) .
C47 N13 1.28(3) .
N14 C39 1.40(3) .
C49 C50 1.55(3) .
C49 N2 1.46(3) .
C50 C51 1.55(3) .
C51 C53 1.54(3) .
C52 N10 1.55(3) 3_666
C52 C35 1.40(2) .
C53 N3 1.47(3) .
N4 Ag2 2.121(10) .
N4 C8 1.320(18) .
N4 C14 1.372(18) .
O61 W11 1.705(7) .
O61 Ag1 2.496(8) .
O62 W15 1.691(9) .
O63 W8 1.719(8) .
N1 Ag1 1.99(2) .
W1 O7 1.886(7) .
W1 O11 1.907(9) .
W1 O15 2.387(7) .
W1 O36 1.930(7) .
W1 O45 1.698(8) .
W1 O46 1.924(9) .
W2 O6 1.880(8) .
W2 O12 1.960(9) .
W2 O20 1.915(7) .
W2 O22 1.922(7) .
W2 O33 2.362(7) .
W2 O47 1.706(8) .
W3 O2 1.925(8) .
W3 O17 1.908(8) .
W3 O20 1.913(7) .
W3 O33 2.372(7) .
W3 O44 1.882(8) .
W3 O52 1.706(8) .
W4 O3 1.890(9) .
W4 O5 1.888(8) .
W4 O26 1.945(8) .
W4 O29 2.373(7) .
W4 O32 1.911(8) .
W4 O48 1.711(8) .
W5 O11 1.893(9) .
W5 O16 1.951(8) .
W5 O23 2.380(7) .
W5 O43 1.911(7) .
W5 O44 1.907(8) .
W5 O56 1.683(8) .
W6 O6 1.928(8) .
W6 O14 1.898(8) .
W6 O21 2.361(7) .
W6 O34 1.900(7) .
W6 O41 1.927(7) .
W6 O57 1.711(8) .
W7 O18 2.385(7) .
W7 O27 1.878(8) .
W7 O39 1.904(8) .
W7 O40 1.925(8) .
W7 O46 1.911(8) .
W7 O54 1.707(9) .
W8 O10 1.965(9) .
W8 O15 2.342(7) .
W8 O24 1.883(7) .
W8 O36 1.926(7) .
W8 O37 1.858(8) .
W9 O7 1.905(7) .
W9 O17 1.871(8) .
W9 O21 2.396(7) .
W9 O27 1.949(8) .
W9 O34 1.934(7) .
W9 O51 1.689(8) .
W10 O4 2.372(7) .
W10 O12 1.883(9) .
W10 O13 1.944(8) .
W10 O31 1.905(8) .
W10 O38 1.920(8) .
W10 O60 1.705(9) .
W11 O22 1.880(7) .
W11 O29 2.356(7) .
W11 O32 1.921(8) .
W11 O38 1.920(9) .
W11 O42 1.896(8) .
W12 O5 1.895(8) .
W12 O8 1.881(8) .
W12 O23 2.348(7) .
W12 O37 1.957(8) .
W12 O43 1.916(7) .
W12 O53 1.702(8) .
W13 O3 1.915(9) .
W13 O24 1.913(8) .
W13 O25 2.376(7) .
W13 O30 1.900(8) .
W13 O35 1.925(9) .
W13 O50 1.710(8) .
W14 O2 1.914(8) .
W14 O4 2.386(7) .
W14 O16 1.879(8) .
W14 O28 1.908(8) .
W14 O31 1.935(8) .
W14 O55 1.714(9) .
W15 O4 2.381(7) .
W15 O8 1.927(8) .
W15 O13 1.900(8) .
W15 O26 1.896(8) .
W15 O28 1.933(8) .
W16 O9 1.929(9) .
W16 O25 2.350(7) .
W16 O30 1.933(8) .
W16 O41 1.882(7) .
W16 O42 1.895(8) .
W16 O64 1.717(9) .
W17 O9 1.900(8) .
W17 O14 1.929(8) .
W17 O18 2.384(8) .
W17 O19 1.879(8) .
W17 O39 1.938(8) .
W17 O58 1.700(10) .
W18 O10 1.885(8) .
W18 O18 2.371(7) .
W18 O19 1.941(8) .
W18 O35 1.906(8) .
W18 O40 1.931(8) .
W18 O59 1.690(9) .
Ag2 N5 2.116(11) .
P1 O4 1.586(8) .
P1 O23 1.526(7) .
P1 O29 1.524(8) .
P1 O33 1.530(7) .
P2 O15 1.536(8) .
P2 O18 1.586(8) .
P2 O21 1.527(7) .
P2 O25 1.526(7) .
Ag1 C30 2.231(14) .
Ag1 C34 2.340(14) .
Ag1 O64 2.470(10) 3_766
N8 C8 1.326(17) .
N8 C13 1.357(18) .
N8 C17 1.470(17) .
N5 C16 1.336(17) .
N5 C34 1.385(18) .
N11 C18 1.49(2) .
N11 C10 1.25(2) .
N6 C18 1.317(19) .
N6 C21 1.459(19) .
N6 C27 1.40(2) .
N9 C16 1.337(17) .
N9 C25 1.433(17) .
N9 C30 1.378(18) .
C13 C14 1.32(2) .
N7 C20 1.33(2) .
N7 C32 1.46(2) .
N7 C36 1.36(2) .
C17 C23 1.50(2) .
N2 C22 1.38(3) .
C20 C28 1.30(2) .
C21 C33 1.55(2) .
C22 C31 1.26(3) .
C23 C23 1.52(3) 3_665
N3 C39 1.39(3) .
C25 C37 1.501(19) .
C26 C32 1.52(2) .
C26 C33 1.52(2) .
C27 C10 1.36(2) .
C28 N12 1.347(19) .
C30 C34 1.338(18) .
C31 N13 1.36(3) .
C35 C37 1.456(19) .
C36 N12 1.35(2) .
O64 Ag1 2.470(10) 3_766
